data_7151349
loop_
_publ_author_name
'Karpov, Alexei S.'
'Rominger, Frank'
'M\"uller, Thomas J J'

_publ_section_title
;
 A diversity oriented four-component approach to
 tetrahydro-beta-carbolines initiated by Sonogashira coupling.
;
_journal_issue 24
_journal_name_full 'Organic &amp; biomolecular chemistry'
_journal_page_first 4382
_journal_page_last 4391
_journal_paper_doi 10.1039/b511861a
_journal_volume 3
_journal_year 2005
_chemical_formula_sum 'C26 H27 N3 O4'
_chemical_formula_weight 445.51
_chemical_name_common '6b in paper'
_chemical_name_systematic
;
?
;
_space_group_IT_number 14
_symmetry_cell_setting monoclinic
_symmetry_space_group_name_Hall '-P 2ybc'
_symmetry_space_group_name_H-M 'P 1 21/c 1'
_atom_sites_solution_hydrogens geom
_atom_sites_solution_primary direct
_atom_sites_solution_secondary difmap
_audit_creation_method SHELXL-97
_cell_angle_alpha 90.00
_cell_angle_beta 97.7240(10)
_cell_angle_gamma 90.00
_cell_formula_units_Z 4
_cell_length_a 11.76200(10)
_cell_length_b 13.00690(10)
_cell_length_c 14.7316(2)
_cell_measurement_temperature 200(2)
_cell_volume 2233.30(4)
_computing_cell_refinement 'Bruker SMART'
_computing_data_collection 'Bruker SMART'
_computing_data_reduction 'Bruker SHELXTL'
_computing_molecular_graphics 'Bruker SHELXTL'
_computing_publication_material 'Bruker SHELXTL'
_computing_structure_refinement 'SHELXL-97 (Sheldrick, 1997)'
_computing_structure_solution 'SHELXS-97 (Sheldrick, 1990)'
_diffrn_ambient_temperature 200(2)
_diffrn_measured_fraction_theta_full 0.999
_diffrn_measured_fraction_theta_max 0.999
_diffrn_measurement_device_type 'CCD area detector'
_diffrn_measurement_method 'phi and omega scans'
_diffrn_radiation_monochromator graphite
_diffrn_radiation_source 'fine-focus sealed tube'
_diffrn_radiation_type MoK\a
_diffrn_radiation_wavelength 0.71073
_diffrn_reflns_av_R_equivalents 0.0294
_diffrn_reflns_av_sigmaI/netI 0.0252
_diffrn_reflns_limit_h_max 15
_diffrn_reflns_limit_h_min -14
_diffrn_reflns_limit_k_max 16
_diffrn_reflns_limit_k_min -16
_diffrn_reflns_limit_l_max 19
_diffrn_reflns_limit_l_min -19
_diffrn_reflns_number 22678
_diffrn_reflns_theta_full 27.46
_diffrn_reflns_theta_max 27.46
_diffrn_reflns_theta_min 2.10
_exptl_absorpt_coefficient_mu 0.090
_exptl_absorpt_correction_T_max 0.9901
_exptl_absorpt_correction_T_min 0.9647
_exptl_absorpt_correction_type multi-scan
_exptl_absorpt_process_details 'Blessing, Acta Cryst. (1995) A51 33-38.'
_exptl_crystal_colour yellow
_exptl_crystal_density_diffrn 1.325
_exptl_crystal_density_method 'not measured'
_exptl_crystal_description polyhedron
_exptl_crystal_F_000 944
_exptl_crystal_size_max 0.40
_exptl_crystal_size_mid 0.34
_exptl_crystal_size_min 0.11
_refine_diff_density_max 0.334
_refine_diff_density_min -0.270
_refine_diff_density_rms 0.039
_refine_ls_extinction_method none
_refine_ls_goodness_of_fit_ref 1.032
_refine_ls_hydrogen_treatment constr
_refine_ls_matrix_type full
_refine_ls_number_parameters 298
_refine_ls_number_reflns 5107
_refine_ls_number_restraints 0
_refine_ls_restrained_S_all 1.032
_refine_ls_R_factor_all 0.0583
_refine_ls_R_factor_gt 0.0413
_refine_ls_shift/su_max 0.001
_refine_ls_shift/su_mean 0.000
_refine_ls_structure_factor_coef Fsqd
_refine_ls_weighting_details 'calc w=1/[\s^2^(Fo^2^)+(0.0510P)^2^+0.7472P] where P=(Fo^2^+2Fc^2^)/3'
_refine_ls_weighting_scheme calc
_refine_ls_wR_factor_gt 0.0999
_refine_ls_wR_factor_ref 0.1098
_reflns_number_gt 3941
_reflns_number_total 5107
_reflns_threshold_expression >2sigma(I)
_cod_data_source_file b511861a.txt
_cod_data_source_block aka7
_cod_depositor_comments
;
The following automatic conversions were performed:
'_symmetry_cell_setting' value 'Monoclinic' changed to 'monoclinic'
according to '/home/saulius/struct/CIF-dictionaries/cif_core.dic'
dictionary named 'cif_core.dic' version 2.4.1 from 2010-06-29.

Automatic conversion script
Id: cif_fix_enum 1527 2010-12-29 10:47:43Z saulius 
;
_cod_original_sg_symbol_H-M P2(1)/c
_cod_database_code 7151349

loop_
_symmetry_equiv_pos_as_xyz
'x, y, z'
'-x, y+1/2, -z+1/2'
'-x, -y, -z'
'x, -y-1/2, z-1/2'

loop_
_atom_site_label
_atom_site_type_symbol
_atom_site_fract_x
_atom_site_fract_y
_atom_site_fract_z
_atom_site_U_iso_or_equiv
_atom_site_adp_type
_atom_site_occupancy
_atom_site_symmetry_multiplicity
_atom_site_calc_flag
_atom_site_refinement_flags
_atom_site_disorder_assembly
_atom_site_disorder_group
C1 C 0.93126(11) 0.69090(10) 0.16787(8) 0.0211(3) Uani 1 1 d . . .
C2 C 1.05295(11) 0.66871(10) 0.21293(8) 0.0222(3) Uani 1 1 d . . .
N3 N 1.08844(9) 0.66675(9) 0.30635(7) 0.0248(2) Uani 1 1 d . . .
H3 H 1.0457 0.6818 0.3492 0.030 Uiso 1 1 calc R . .
C4 C 1.20211(11) 0.63721(10) 0.32114(9) 0.0255(3) Uani 1 1 d . . .
C5 C 1.27400(13) 0.62085(12) 0.40335(10) 0.0326(3) Uani 1 1 d . . .
H5 H 1.2482 0.6329 0.4608 0.039 Uiso 1 1 calc R . .
C6 C 1.38371(13) 0.58650(13) 0.39786(11) 0.0393(4) Uani 1 1 d . . .
H6 H 1.4342 0.5736 0.4526 0.047 Uiso 1 1 calc R . .
C7 C 1.42244(13) 0.57009(12) 0.31283(12) 0.0382(4) Uani 1 1 d . . .
H7 H 1.4984 0.5461 0.3114 0.046 Uiso 1 1 calc R . .
C8 C 1.35265(12) 0.58807(11) 0.23160(11) 0.0318(3) Uani 1 1 d . . .
H8 H 1.3803 0.5781 0.1746 0.038 Uiso 1 1 calc R . .
C9 C 1.23962(11) 0.62150(10) 0.23486(9) 0.0256(3) Uani 1 1 d . . .
C10 C 1.14289(11) 0.64261(10) 0.16700(9) 0.0248(3) Uani 1 1 d . . .
C11 C 1.13366(12) 0.63859(11) 0.06441(9) 0.0285(3) Uani 1 1 d . . .
H11A H 1.1701 0.5749 0.0454 0.034 Uiso 1 1 calc R . .
H11B H 1.1741 0.6981 0.0418 0.034 Uiso 1 1 calc R . .
C12 C 1.00731(12) 0.64075(11) 0.02344(9) 0.0266(3) Uani 1 1 d . . .
H12A H 1.0007 0.6577 -0.0426 0.032 Uiso 1 1 calc R . .
H12B H 0.9729 0.5721 0.0296 0.032 Uiso 1 1 calc R . .
N13 N 0.94476(9) 0.71807(8) 0.07089(7) 0.0232(2) Uani 1 1 d . . .
C14 C 0.94004(11) 0.81431(11) 0.03536(9) 0.0260(3) Uani 1 1 d . . .
O14 O 0.96269(10) 0.83076(9) -0.04294(7) 0.0391(3) Uani 1 1 d . . .
C15 C 0.90664(13) 0.90299(11) 0.09196(10) 0.0301(3) Uani 1 1 d . . .
H15A H 0.8239 0.9173 0.0749 0.036 Uiso 1 1 calc R . .
H15B H 0.9496 0.9649 0.0773 0.036 Uiso 1 1 calc R . .
C16 C 0.92999(12) 0.88325(10) 0.19452(9) 0.0280(3) Uani 1 1 d . . .
H16A H 0.8963 0.9393 0.2278 0.034 Uiso 1 1 calc R . .
H16B H 1.0138 0.8823 0.2144 0.034 Uiso 1 1 calc R . .
C17 C 0.87776(11) 0.78016(10) 0.21745(8) 0.0220(3) Uani 1 1 d . . .
H17 H 0.8973 0.7688 0.2849 0.026 Uiso 1 1 calc R . .
C18 C 0.74733(11) 0.78768(10) 0.19622(9) 0.0240(3) Uani 1 1 d . . .
O18 O 0.69813(9) 0.77702(9) 0.11891(6) 0.0348(3) Uani 1 1 d . . .
C19 C 0.67995(11) 0.81176(10) 0.27363(9) 0.0241(3) Uani 1 1 d . . .
C20 C 0.73147(13) 0.84948(14) 0.35772(10) 0.0372(4) Uani 1 1 d . . .
H20 H 0.8120 0.8609 0.3675 0.045 Uiso 1 1 calc R . .
C21 C 0.66638(14) 0.87056(14) 0.42723(10) 0.0405(4) Uani 1 1 d . . .
H21 H 0.7010 0.8972 0.4844 0.049 Uiso 1 1 calc R . .
C22 C 0.56234(12) 0.79563(11) 0.25937(11) 0.0326(3) Uani 1 1 d . . .
H22 H 0.5267 0.7714 0.2016 0.039 Uiso 1 1 calc R . .
C23 C 0.49637(13) 0.81463(12) 0.32900(12) 0.0392(4) Uani 1 1 d . . .
H23 H 0.4160 0.8023 0.3201 0.047 Uiso 1 1 calc R . .
C24 C 0.55036(13) 0.85185(11) 0.41134(11) 0.0347(3) Uani 1 1 d . . .
N25 N 0.48164(14) 0.87282(11) 0.48628(12) 0.0508(4) Uani 1 1 d . . .
O26 O 0.37796(14) 0.85941(14) 0.47021(13) 0.0909(6) Uani 1 1 d . . .
O27 O 0.53207(13) 0.90553(11) 0.55948(9) 0.0599(4) Uani 1 1 d . . .
C28 C 0.85589(12) 0.59284(10) 0.16825(9) 0.0262(3) Uani 1 1 d . . .
H28A H 0.7832 0.6047 0.1273 0.031 Uiso 1 1 calc R . .
H28B H 0.8961 0.5353 0.1422 0.031 Uiso 1 1 calc R . .
C29 C 0.82701(12) 0.56010(11) 0.26213(9) 0.0274(3) Uani 1 1 d . . .
H29A H 0.8991 0.5465 0.3034 0.033 Uiso 1 1 calc R . .
H29B H 0.7865 0.6170 0.2889 0.033 Uiso 1 1 calc R . .
C30 C 0.75210(14) 0.46412(13) 0.25626(11) 0.0383(4) Uani 1 1 d . . .
H30A H 0.6763 0.4803 0.2214 0.046 Uiso 1 1 calc R . .
H30B H 0.7881 0.4099 0.2226 0.046 Uiso 1 1 calc R . .
C31 C 0.73525(16) 0.42373(16) 0.35058(12) 0.0504(5) Uani 1 1 d . . .
H31A H 0.6872 0.3620 0.3438 0.060 Uiso 1 1 calc R . .
H31B H 0.6978 0.4765 0.3836 0.060 Uiso 1 1 calc R . .
H31C H 0.8100 0.4067 0.3851 0.060 Uiso 1 1 calc R . .

loop_
_atom_site_aniso_label
_atom_site_aniso_U_11
_atom_site_aniso_U_22
_atom_site_aniso_U_33
_atom_site_aniso_U_23
_atom_site_aniso_U_13
_atom_site_aniso_U_12
C1 0.0237(6) 0.0243(6) 0.0168(6) 0.0005(5) 0.0079(5) 0.0010(5)
C2 0.0252(6) 0.0229(6) 0.0198(6) 0.0005(5) 0.0076(5) 0.0002(5)
N3 0.0241(6) 0.0321(6) 0.0197(5) 0.0012(4) 0.0082(4) 0.0024(5)
C4 0.0251(7) 0.0248(7) 0.0275(7) 0.0021(5) 0.0067(5) -0.0015(5)
C5 0.0331(8) 0.0358(8) 0.0289(7) 0.0055(6) 0.0042(6) -0.0013(6)
C6 0.0319(8) 0.0418(9) 0.0419(9) 0.0075(7) -0.0033(7) 0.0016(7)
C7 0.0240(7) 0.0358(8) 0.0547(10) 0.0004(7) 0.0050(7) 0.0040(6)
C8 0.0250(7) 0.0310(7) 0.0413(8) -0.0029(6) 0.0114(6) -0.0003(6)
C9 0.0257(7) 0.0238(6) 0.0288(7) 0.0003(5) 0.0089(5) -0.0018(5)
C10 0.0256(7) 0.0258(7) 0.0246(7) -0.0007(5) 0.0097(5) 0.0004(5)
C11 0.0294(7) 0.0336(7) 0.0251(7) -0.0027(5) 0.0130(6) 0.0039(6)
C12 0.0327(7) 0.0292(7) 0.0198(6) -0.0051(5) 0.0104(5) 0.0033(6)
N13 0.0273(6) 0.0265(6) 0.0175(5) -0.0010(4) 0.0092(4) 0.0033(4)
C14 0.0248(7) 0.0316(7) 0.0232(7) 0.0033(5) 0.0088(5) 0.0022(5)
O14 0.0509(7) 0.0433(6) 0.0271(5) 0.0092(4) 0.0204(5) 0.0079(5)
C15 0.0356(8) 0.0251(7) 0.0322(7) 0.0033(6) 0.0142(6) 0.0024(6)
C16 0.0304(7) 0.0256(7) 0.0298(7) -0.0053(5) 0.0101(6) -0.0003(5)
C17 0.0227(6) 0.0270(7) 0.0177(6) -0.0017(5) 0.0073(5) 0.0022(5)
C18 0.0250(7) 0.0269(7) 0.0212(6) -0.0002(5) 0.0067(5) 0.0015(5)
O18 0.0308(5) 0.0513(7) 0.0224(5) -0.0040(4) 0.0034(4) 0.0026(5)
C19 0.0251(7) 0.0253(7) 0.0235(6) 0.0022(5) 0.0088(5) 0.0046(5)
C20 0.0267(7) 0.0601(10) 0.0255(7) -0.0047(7) 0.0060(6) 0.0087(7)
C21 0.0408(9) 0.0587(10) 0.0231(7) -0.0022(7) 0.0088(6) 0.0142(8)
C22 0.0281(7) 0.0334(8) 0.0381(8) -0.0064(6) 0.0107(6) -0.0013(6)
C23 0.0297(8) 0.0346(8) 0.0575(10) -0.0071(7) 0.0215(7) -0.0023(6)
C24 0.0424(9) 0.0296(7) 0.0377(8) 0.0040(6) 0.0264(7) 0.0079(6)
N25 0.0611(10) 0.0398(8) 0.0614(10) -0.0015(7) 0.0447(8) 0.0031(7)
O26 0.0691(10) 0.1019(13) 0.1181(14) -0.0467(11) 0.0725(10) -0.0306(9)
O27 0.0810(10) 0.0692(9) 0.0361(7) 0.0026(6) 0.0327(7) 0.0235(8)
C28 0.0290(7) 0.0267(7) 0.0241(7) -0.0017(5) 0.0072(5) -0.0024(5)
C29 0.0275(7) 0.0293(7) 0.0261(7) 0.0051(5) 0.0066(5) 0.0007(5)
C30 0.0324(8) 0.0424(9) 0.0399(9) 0.0121(7) 0.0042(6) -0.0082(7)
C31 0.0416(9) 0.0599(11) 0.0505(10) 0.0256(9) 0.0090(8) -0.0079(8)

loop_
_atom_type_symbol
_atom_type_description
_atom_type_scat_dispersion_real
_atom_type_scat_dispersion_imag
_atom_type_scat_source
C C 0.0033 0.0016 'International Tables Vol C Tables 4.2.6.8 and 6.1.1.4'
H H 0.0000 0.0000 'International Tables Vol C Tables 4.2.6.8 and 6.1.1.4'
N N 0.0061 0.0033 'International Tables Vol C Tables 4.2.6.8 and 6.1.1.4'
O O 0.0106 0.0060 'International Tables Vol C Tables 4.2.6.8 and 6.1.1.4'

loop_
_geom_angle_atom_site_label_1
_geom_angle_atom_site_label_2
_geom_angle_atom_site_label_3
_geom_angle
_geom_angle_site_symmetry_1
_geom_angle_site_symmetry_3
_geom_angle_publ_flag
N13 C1 C2 104.26(9) . . ?
N13 C1 C17 111.95(10) . . ?
C2 C1 C17 110.74(10) . . ?
N13 C1 C28 109.28(10) . . ?
C2 C1 C28 110.26(10) . . ?
C17 C1 C28 110.20(10) . . ?
C10 C2 N3 109.65(12) . . ?
C10 C2 C1 125.00(11) . . ?
N3 C2 C1 125.28(11) . . ?
C4 N3 C2 108.58(10) . . ?
N3 C4 C5 129.79(13) . . ?
N3 C4 C9 108.10(11) . . ?
C5 C4 C9 122.09(13) . . ?
C6 C5 C4 117.45(14) . . ?
C5 C6 C7 121.31(14) . . ?
C8 C7 C6 121.46(14) . . ?
C7 C8 C9 118.62(14) . . ?
C8 C9 C4 119.06(13) . . ?
C8 C9 C10 134.39(13) . . ?
C4 C9 C10 106.51(11) . . ?
C2 C10 C9 107.15(12) . . ?
C2 C10 C11 123.27(12) . . ?
C9 C10 C11 129.58(12) . . ?
C10 C11 C12 109.39(11) . . ?
N13 C12 C11 110.23(11) . . ?
C14 N13 C12 116.33(10) . . ?
C14 N13 C1 125.54(10) . . ?
C12 N13 C1 114.42(10) . . ?
O14 C14 N13 121.15(12) . . ?
O14 C14 C15 119.26(12) . . ?
N13 C14 C15 119.59(11) . . ?
C14 C15 C16 113.27(11) . . ?
C15 C16 C17 110.04(11) . . ?
C18 C17 C16 108.69(11) . . ?
C18 C17 C1 114.33(10) . . ?
C16 C17 C1 110.59(10) . . ?
O18 C18 C19 120.05(12) . . ?
O18 C18 C17 121.59(11) . . ?
C19 C18 C17 118.33(11) . . ?
C22 C19 C20 119.59(12) . . ?
C22 C19 C18 117.99(12) . . ?
C20 C19 C18 122.42(12) . . ?
C21 C20 C19 120.62(14) . . ?
C24 C21 C20 118.25(15) . . ?
C19 C22 C23 120.40(14) . . ?
C24 C23 C22 118.37(14) . . ?
C21 C24 C23 122.76(13) . . ?
C21 C24 N25 118.02(15) . . ?
C23 C24 N25 119.22(15) . . ?
O26 N25 O27 124.60(15) . . ?
O26 N25 C24 117.38(17) . . ?
O27 N25 C24 117.98(15) . . ?
C29 C28 C1 115.36(11) . . ?
C30 C29 C28 111.97(12) . . ?
C31 C30 C29 112.09(14) . . ?

loop_
_geom_bond_atom_site_label_1
_geom_bond_atom_site_label_2
_geom_bond_distance
_geom_bond_site_symmetry_2
_geom_bond_publ_flag
C1 N13 1.5008(15) . ?
C1 C2 1.5222(18) . ?
C1 C17 1.5495(17) . ?
C1 C28 1.5537(18) . ?
C2 C10 1.3728(18) . ?
C2 N3 1.3836(16) . ?
N3 C4 1.3800(17) . ?
C4 C5 1.397(2) . ?
C4 C9 1.4152(18) . ?
C5 C6 1.378(2) . ?
C6 C7 1.406(2) . ?
C7 C8 1.377(2) . ?
C8 C9 1.4057(19) . ?
C9 C10 1.437(2) . ?
C10 C11 1.5014(18) . ?
C11 C12 1.527(2) . ?
C12 N13 1.4764(16) . ?
N13 C14 1.3550(17) . ?
C14 O14 1.2369(16) . ?
C14 C15 1.5060(19) . ?
C15 C16 1.5208(19) . ?
C16 C17 1.5315(18) . ?
C17 C18 1.5270(18) . ?
C18 O18 1.2141(16) . ?
C18 C19 1.5065(17) . ?
C19 C22 1.3870(19) . ?
C19 C20 1.393(2) . ?
C20 C21 1.386(2) . ?
C21 C24 1.375(2) . ?
C22 C23 1.389(2) . ?
C23 C24 1.379(2) . ?
C24 N25 1.4787(18) . ?
N25 O26 1.223(2) . ?
N25 O27 1.234(2) . ?
C28 C29 1.5284(18) . ?
C29 C30 1.524(2) . ?
C30 C31 1.523(2) . ?
